data_2004728
loop_
_publ_author_name
'Baggio, R.'
'Garland, M. T.'
'Perec, M.'

_publ_section_title
;
 The Five-Coordinate Cadmium Halide Bis(diethyldithiocarbamate)
 Complexes [PPh~4~][Cd(S~2~CNEt~2~)~2~Cl] and
 [PPh~4~][Cd(S~2~CNEt~2~)~2~Br]
;
_journal_issue 4
_journal_name_full 'Acta Crystallographica Section C'
_journal_page_first 823
_journal_page_last 826
_journal_paper_doi 10.1107/S0108270195013941
_journal_volume 52
_journal_year 1996
_chemical_formula_iupac '(C24 H20 P)[Cd Cl (C5 H10 N S2)2]'
_chemical_formula_moiety '[PPh4] + [Cd(S2CNEt2)2Cl] -'
_chemical_formula_sum 'C34 H40 Cd Cl N2 P S4'
_chemical_formula_weight 783.74
_space_group_IT_number 14
_symmetry_cell_setting monoclinic
_symmetry_space_group_name_Hall '-P 2ybc'
_symmetry_space_group_name_H-M 'P 1 21/c 1'
_audit_creation_method SHELXL
_cell_angle_alpha 90.00
_cell_angle_beta 94.100(10)
_cell_angle_gamma 90.00
_cell_formula_units_Z 4
_cell_length_a 13.7460(10)
_cell_length_b 14.137(2)
_cell_length_c 19.039(3)
_cell_measurement_reflns_used 25
_cell_measurement_temperature 293(2)
_cell_measurement_theta_max 12.5
_cell_measurement_theta_min 7.5
_cell_volume 3690.3(8)
_computing_cell_refinement 'P3/P4-PC Diffractometer Program'
_computing_data_collection 'P3/P4-PC Diffractometer Program (Siemens, 1991)'
_computing_data_reduction 'XDISK in SHELXTL/PC (Sheldrick, 1991)'
_computing_molecular_graphics 'XP in SHELXTL/PC'
_computing_publication_material 'CIFTAB (Sheldrick, 1993) and PARST (Nardelli, 1983)'
_computing_structure_refinement 'SHELXL93 (Sheldrick, 1993)'
_computing_structure_solution 'XS in SHELXTL/PC'
_diffrn_ambient_temperature 293(2)
_diffrn_measurement_device 'Siemens R3m'
_diffrn_measurement_method \q/2\q
_diffrn_radiation_monochromator graphite
_diffrn_radiation_source 'fine-focus sealed tube'
_diffrn_radiation_type MoK\a
_diffrn_radiation_wavelength 0.71073
_diffrn_reflns_av_R_equivalents 0.0217
_diffrn_reflns_av_sigmaI/netI 0.0465
_diffrn_reflns_limit_h_max 14
_diffrn_reflns_limit_h_min 0
_diffrn_reflns_limit_k_max 15
_diffrn_reflns_limit_k_min 0
_diffrn_reflns_limit_l_max 20
_diffrn_reflns_limit_l_min -20
_diffrn_reflns_number 5096
_diffrn_reflns_theta_max 22.54
_diffrn_reflns_theta_min 1.80
_diffrn_standards_decay_% 0.0
_diffrn_standards_interval_count 98
_diffrn_standards_number 2
_exptl_absorpt_coefficient_mu 0.959
_exptl_absorpt_correction_T_max 0.768
_exptl_absorpt_correction_T_min 0.729
_exptl_absorpt_correction_type 'Semi-empirical, \y scan (XEMP in SHELXL/PC; Sheldrick, 1991)'
_exptl_crystal_colour Colourless
_exptl_crystal_density_diffrn 1.411
_exptl_crystal_description Prismatic
_exptl_crystal_F_000 1608
_exptl_crystal_size_max 0.28
_exptl_crystal_size_mid 0.24
_exptl_crystal_size_min 0.22
_refine_diff_density_max 0.243
_refine_diff_density_min -0.249
_refine_ls_extinction_method none
_refine_ls_goodness_of_fit_all 1.036
_refine_ls_goodness_of_fit_obs 1.070
_refine_ls_hydrogen_treatment 'H atoms riding, C---H = 0.96 \%A'
_refine_ls_matrix_type full
_refine_ls_number_parameters 388
_refine_ls_number_reflns 4855
_refine_ls_number_restraints 0
_refine_ls_restrained_S_all 1.040
_refine_ls_restrained_S_obs 1.070
_refine_ls_R_factor_all 0.0631
_refine_ls_R_factor_obs 0.0358
_refine_ls_shift/esd_max -0.001
_refine_ls_shift/esd_mean 0.000
_refine_ls_structure_factor_coef Fsqd
_refine_ls_weighting_details 'w = 1/[\s^2^(Fo^2^)+(0.0331P)^2^+0.9797P] where P=(Fo^2^+2Fc^2^)/3'
_refine_ls_weighting_scheme calc
_refine_ls_wR_factor_all 0.0804
_refine_ls_wR_factor_obs 0.0692
_reflns_number_observed 3509
_reflns_number_total 4857
_reflns_observed_criterion >2sigma(I)
_cod_data_source_file fg1103.cif
_cod_data_source_block 1
_cod_depositor_comments
;
The following automatic conversions were performed:
'_symmetry_cell_setting' value 'Monoclinic' changed to 'monoclinic'
according to '/home/saulius/struct/CIF-dictionaries/cif_core.dic'
dictionary named 'cif_core.dic' version 2.4.1 from 2010-06-29.

Automatic conversion script
Id: cif_fix_enum 1527 2010-12-29 10:47:43Z saulius 

The following automatic conversions were performed:

'_symmetry_cell_setting' value 'Monoclinic' changed to 'monoclinic'
according to /home/saulius/struct/CIF-dictionaries/cif_core.dic
dictionary named 'cif_core.dic' version 2.4.1 from
2010-06-29.

'_geom_bond_publ_flag' value 'Y' changed to 'y'
according to /home/saulius/struct/CIF-dictionaries/cif_core.dic
dictionary named 'cif_core.dic' version 2.4.1 from 2010-06-29 (11
times).

'_geom_bond_publ_flag' value 'N' changed to 'n' according to
/home/saulius/struct/CIF-dictionaries/cif_core.dic dictionary named
'cif_core.dic' version 2.4.1 from 2010-06-29 (28
times).

'_geom_angle_publ_flag' value 'Y' changed to 'y' according
to /home/saulius/struct/CIF-dictionaries/cif_core.dic dictionary
named 'cif_core.dic' version 2.4.1 from 2010-06-29 (20
times).

'_geom_angle_publ_flag' value 'N' changed to 'n' according
to /home/saulius/struct/CIF-dictionaries/cif_core.dic dictionary
named 'cif_core.dic' version 2.4.1 from 2010-06-29 (38
times).

'_geom_torsion_publ_flag' value 'N' changed to 'n' according
to /home/saulius/struct/CIF-dictionaries/cif_core.dic dictionary
named 'cif_core.dic' version 2.4.1 from 2010-06-29 (96 times).

Automatic conversion script
Id: cif_fix_values 1715 2011-07-08 13:25:40Z adriana 

The following automatic conversions were performed:

'_refine_ls_weighting_scheme' value 'calc w =
1/[\s^2^(Fo^2^)+(0.0331P)^2^+0.9797P] where P=(Fo^2^+2Fc^2^)/3' was
changed to 'calc'. New tag '_refine_ls_weighting_details' was
created. The value of the new tag was set to 'w =
1/[\s^2^(Fo^2^)+(0.0331P)^2^+0.9797P] where P=(Fo^2^+2Fc^2^)/3'.

Automatic conversion script
Id: cif_fix_values 3143 2015-03-26 13:38:13Z robertas 
;
_cod_original_sg_symbol_H-M 'P 21/c'
_cod_database_code 2004728

loop_
_symmetry_equiv_pos_as_xyz
'x, y, z'
'-x, y+1/2, -z+1/2'
'-x, -y, -z'
'x, -y-1/2, z-1/2'

loop_
_atom_site_aniso_label
_atom_site_aniso_U_11
_atom_site_aniso_U_22
_atom_site_aniso_U_33
_atom_site_aniso_U_12
_atom_site_aniso_U_13
_atom_site_aniso_U_23
Cd1 0.0437(2) 0.0466(2) 0.0487(2) 0.0028(2) 0.0049(2) 0.0062(2)
Cl1 0.0427(7) 0.0634(8) 0.0518(7) -0.0006(6) 0.0086(5) 0.0097(6)
S1 0.0581(9) 0.0541(8) 0.0590(8) 0.0071(7) -0.0013(7) -0.0068(7)
S2 0.0524(8) 0.0522(8) 0.0623(8) 0.0053(7) -0.0083(6) -0.0059(7)
S3 0.0653(9) 0.0434(8) 0.0461(7) -0.0040(6) 0.0034(6) -0.0029(6)
S4 0.0706(9) 0.0574(8) 0.0448(7) -0.0168(8) -0.0041(6) 0.0036(7)
N1 0.049(3) 0.062(3) 0.071(3) 0.017(2) -0.003(2) 0.000(2)
N2 0.074(3) 0.043(2) 0.040(2) -0.007(2) 0.002(2) 0.006(2)
C1 0.042(3) 0.045(3) 0.058(3) -0.001(2) 0.010(2) 0.008(2)
C2 0.042(3) 0.044(3) 0.040(3) 0.004(2) 0.014(2) 0.000(2)
C3 0.065(4) 0.075(5) 0.095(5) 0.029(4) 0.003(4) 0.005(4)
C4 0.124(6) 0.082(5) 0.161(7) 0.047(5) 0.027(6) -0.003(5)
C5 0.063(4) 0.089(5) 0.093(5) 0.022(4) -0.022(4) 0.009(4)
C6 0.077(5) 0.104(6) 0.153(7) 0.007(5) -0.034(5) -0.006(5)
C7 0.089(4) 0.058(4) 0.037(3) -0.007(3) 0.004(3) 0.002(2)
C8 0.078(4) 0.084(4) 0.063(4) -0.021(4) 0.003(3) 0.006(3)
C9 0.100(5) 0.060(4) 0.047(3) -0.016(3) 0.000(3) 0.011(3)
C10 0.105(6) 0.100(5) 0.077(4) -0.036(4) -0.003(4) 0.020(4)
P1 0.0356(7) 0.0376(7) 0.0392(6) -0.0007(6) 0.0045(5) -0.0011(6)
C11 0.035(2) 0.043(3) 0.043(3) -0.003(2) 0.007(2) -0.001(2)
C12 0.045(3) 0.085(4) 0.055(3) 0.001(3) 0.002(3) -0.001(3)
C13 0.053(4) 0.115(5) 0.071(4) 0.014(4) -0.014(3) 0.002(4)
C14 0.034(3) 0.095(5) 0.104(5) 0.006(3) -0.003(4) -0.012(4)
C15 0.047(4) 0.100(5) 0.093(5) -0.004(4) 0.023(3) 0.005(4)
C16 0.046(3) 0.082(4) 0.062(3) -0.005(3) 0.007(3) 0.016(3)
C21 0.039(3) 0.046(3) 0.040(3) -0.006(2) 0.000(2) -0.009(2)
C22 0.062(4) 0.062(4) 0.056(3) -0.007(3) 0.011(3) 0.000(3)
C23 0.078(4) 0.105(5) 0.050(4) -0.017(4) 0.019(3) 0.008(3)
C24 0.065(4) 0.135(6) 0.049(4) -0.020(4) 0.021(3) -0.027(4)
C25 0.060(4) 0.097(5) 0.080(4) 0.006(4) 0.022(3) -0.042(4)
C26 0.049(3) 0.060(3) 0.058(3) 0.002(3) 0.008(3) -0.021(3)
C31 0.036(3) 0.039(3) 0.044(3) 0.001(2) 0.005(2) 0.003(2)
C32 0.071(4) 0.050(3) 0.058(3) -0.005(3) -0.006(3) 0.002(3)
C33 0.080(4) 0.048(4) 0.079(4) -0.009(3) 0.007(3) 0.006(3)
C34 0.072(4) 0.051(4) 0.084(4) 0.008(3) 0.025(3) 0.023(3)
C35 0.062(4) 0.077(4) 0.062(4) 0.008(3) -0.003(3) 0.020(3)
C36 0.054(3) 0.048(3) 0.058(3) 0.001(3) 0.003(3) 0.009(3)
C41 0.041(3) 0.030(3) 0.037(3) 0.003(2) 0.006(2) 0.002(2)
C42 0.055(3) 0.049(3) 0.059(3) 0.002(3) 0.011(3) -0.004(3)
C43 0.092(5) 0.043(3) 0.065(4) 0.012(3) 0.022(3) -0.011(3)
C44 0.091(5) 0.043(3) 0.046(3) -0.009(3) -0.005(3) 0.000(3)
C45 0.060(3) 0.052(4) 0.059(3) -0.008(3) -0.006(3) -0.004(3)
C46 0.052(3) 0.041(3) 0.059(3) -0.003(3) 0.002(3) -0.004(3)

loop_
_atom_site_label
_atom_site_occupancy
_atom_site_fract_x
_atom_site_fract_y
_atom_site_fract_z
_atom_site_U_iso_or_equiv
_atom_site_thermal_displace_type
_atom_site_calc_flag
_atom_site_refinement_flags
_atom_site_type_symbol
Cd1 1 .21426(2) .16757(2) .68108(2) .04625(12) Uani d . Cd
Cl1 1 .06421(8) .15949(9) .74410(6) .0524(3) Uani d . Cl
S1 1 .32262(10) .02007(9) .67306(7) .0573(4) Uani d . S
S2 1 .35353(9) .15654(9) .79051(7) .0562(3) Uani d . S
S3 1 .15193(10) .19849(8) .54630(6) .0516(3) Uani d . S
S4 1 .26197(10) .33605(10) .63835(6) .0580(4) Uani d . S
N1 1 .4767(3) .0164(3) .7662(2) .0611(12) Uani d . N
N2 1 .1966(3) .3722(3) .5067(2) .0523(11) Uani d . N
C1 1 .3928(3) .0602(3) .7453(2) .0482(12) Uani d . C
C2 1 .2026(3) .3092(3) .5585(2) .0412(11) Uani d . C
C3 1 .5107(4) -.0675(4) .7294(3) .079(2) Uani d . C
H3A 1 .5806(4) -.0705(4) .7342(3) .080 Uiso d R H
H3B 1 .4904(4) -.0630(4) .6802(3) .080 Uiso d R H
C4 1 .4694(5) -0.1547(5) .7584(4) .121(3) Uani d . C
H4A 1 .4912(5) -0.2096(5) .7343(4) .080 Uiso d R H
H4B 1 .4904(5) -0.1589(5) .8075(4) .080 Uiso d R H
H4C 1 .3996(5) -0.1514(5) .7531(4) .080 Uiso d R H
C5 1 .5381(4) .0445(4) .8284(3) .083(2) Uani d . C
H5A 1 .5585(4) -.0106(4) .8549(3) .080 Uiso d R H
H5B 1 .5001(4) .0832(4) .8575(3) .080 Uiso d R H
C6 1 .6252(5) .1001(5) .8105(4) .113(3) Uani d . C
H6A 1 .6632(5) .1180(5) .8527(4) .080 Uiso d R H
H6B 1 .6638(5) .0611(5) .7820(4) .080 Uiso d R H
H6C 1 .6049(5) .1559(5) .7847(4) .080 Uiso d R H
C7 1 .1428(4) .3562(4) .4386(2) .0614(15) Uani d . C
H7A 1 .1417(4) .2896(4) .4284(2) .080 Uiso d R H
H7B 1 .1757(4) .3877(4) .4025(2) .080 Uiso d R H
C8 1 .0395(4) .3921(4) .4374(3) .075(2) Uani d . C
H8A 1 .0056(4) .3809(4) .3923(3) .080 Uiso d R H
H8B 1 .0066(4) .3599(4) .4732(3) .080 Uiso d R H
H8C 1 .0409(4) .4587(4) .4470(3) .080 Uiso d R H
C9 1 .2406(4) .4672(4) .5147(3) .069(2) Uani d . C
H9A 1 .2396(4) .4880(4) .5626(3) .080 Uiso d R H
H9B 1 .2018(4) .5101(4) .4854(3) .080 Uiso d R H
C10 1 .3428(4) .4704(5) .4922(3) .095(2) Uani d . C
H10A 1 .3692(4) .5331(5) .4969(3) .080 Uiso d R H
H10B 1 .3815(4) .4279(5) .5219(3) .080 Uiso d R H
H10C 1 .3434(4) .4502(5) .4441(3) .080 Uiso d R H
P1 1 .76323(8) .15951(8) .55021(6) .0373(3) Uani d . P
C11 1 .6347(3) .1724(3) .5290(2) .0402(11) Uani d . C
C12 1 .5969(4) .1950(4) .4621(3) .0620(15) Uani d . C
H12A 1 .6399(4) .1993(4) .4246(3) .080 Uiso d R H
C13 1 .4976(4) .2123(5) .4505(3) .081(2) Uani d . C
H13A 1 .4707(4) .2274(5) .4039(3) .080 Uiso d R H
C14 1 .4381(4) .2058(4) .5044(4) .078(2) Uani d . C
H14A 1 .3697(4) .2187(4) .4956(4) .080 Uiso d R H
C15 1 .4742(4) .1812(4) .5698(3) .079(2) Uani d . C
H15A 1 .4321(4) .1772(4) .6078(3) .080 Uiso d R H
C16 1 .5723(4) .1634(4) .5826(3) .0634(14) Uani d . C
H16A 1 .5989(4) .1435(4) .6282(3) .080 Uiso d R H
C21 1 .8283(3) .1447(3) .4732(2) .0417(12) Uani d . C
C22 1 .8331(4) .2204(4) .4271(3) .0596(14) Uani d . C
H22A 1 .8016(4) .2789(4) .4370(3) .080 Uiso d R H
C23 1 .8822(4) .2114(5) .3668(3) .077(2) Uani d . C
H23A 1 .8834(4) .2625(5) .3336(3) .080 Uiso d R H
C24 1 .9284(4) .1282(6) .3533(3) .082(2) Uani d . C
H24A 1 .9636(4) .1225(6) .3117(3) .080 Uiso d R H
C25 1 .9256(4) .0546(5) .3987(3) .078(2) Uani d . C
H25A 1 .9608(4) -.0021(5) .3891(3) .080 Uiso d R H
C26 1 .8750(3) .0607(4) .4588(3) .0557(14) Uani d . C
H26A 1 .8705(3) .0073(4) .4896(3) .080 Uiso d R H
C31 1 .7810(3) .0596(3) .6071(2) .0397(11) Uani d . C
C32 1 .7384(4) -.0261(4) .5878(3) .0605(14) Uani d . C
H32A 1 .6993(4) -.0301(4) .5440(3) .080 Uiso d R H
C33 1 .7521(4) -0.1048(4) .6292(3) .069(2) Uani d . C
H33A 1 .7219(4) -0.1641(4) .6162(3) .080 Uiso d R H
C34 1 .8112(4) -.0983(4) .6908(3) .068(2) Uani d . C
H34A 1 .8217(4) -0.1530(4) .7203(3) .080 Uiso d R H
C35 1 .8534(4) -.0140(4) .7110(3) .067(2) Uani d . C
H35A 1 .8933(4) -.0101(4) .7544(3) .080 Uiso d R H
C36 1 .8394(4) .0653(4) .6689(3) .0534(13) Uani d . C
H36A 1 .8691(4) .1246(4) .6825(3) .080 Uiso d R H
C41 1 .8087(3) .2638(3) .5944(2) .0358(11) Uani d . C
C42 1 .7476(4) .3275(3) .6247(2) .0541(13) Uani d . C
H42A 1 .6782(4) .3184(3) .6191(2) .080 Uiso d R H
C43 1 .7868(5) .4044(4) .6615(3) .066(2) Uani d . C
H43A 1 .7444(5) .4484(4) .6826(3) .080 Uiso d R H
C44 1 .8861(5) .4184(4) .6686(3) .0609(15) Uani d . C
H44A 1 .9128(5) .4715(4) .6948(3) .080 Uiso d R H
C45 1 .9466(4) .3566(3) .6383(3) .0575(14) Uani d . C
H45A 1 1.0158(4) .3674(3) .6419(3) .080 Uiso d R H
C46 1 .9086(4) .2790(3) .6015(2) .0507(13) Uani d . C
H46A 1 .9514(4) .2347(3) .5811(2) .080 Uiso d R H

loop_
_atom_type_symbol
_atom_type_description
_atom_type_scat_dispersion_real
_atom_type_scat_dispersion_imag
_atom_type_scat_source
C C 0.0033 0.0016 'International Tables Vol C Tables 4.2.6.8 and 6.1.1.4'
H H 0.0000 0.0000 'International Tables Vol C Tables 4.2.6.8 and 6.1.1.4'
Cd Cd -0.8075 1.2024 'International Tables Vol C Tables 4.2.6.8 and 6.1.1.4'
Cl Cl 0.1484 0.1585 'International Tables Vol C Tables 4.2.6.8 and 6.1.1.4'
P P 0.1023 0.0942 'International Tables Vol C Tables 4.2.6.8 and 6.1.1.4'
N N 0.0061 0.0033 'International Tables Vol C Tables 4.2.6.8 and 6.1.1.4'
S S 0.1246 0.1234 'International Tables Vol C Tables 4.2.6.8 and 6.1.1.4'

loop_
_geom_angle_atom_site_label_1
_geom_angle_atom_site_label_2
_geom_angle_atom_site_label_3
_geom_angle
_geom_angle_publ_flag
Cl1 Cd1 S1 120.00(4) y
Cl1 Cd1 S4 115.55(4) y
S1 Cd1 S4 124.08(5) y
Cl1 Cd1 S3 104.62(4) y
S1 Cd1 S3 102.82(4) y
S4 Cd1 S3 67.92(4) y
Cl1 Cd1 S2 101.04(4) y
S1 Cd1 S2 67.78(4) y
S4 Cd1 S2 96.41(4) y
S3 Cd1 S2 153.84(4) y
C1 S1 Cd1 88.8(2) y
C1 S2 Cd1 83.8(2) y
C2 S3 Cd1 85.5(2) y
C2 S4 Cd1 87.7(2) y
C1 N1 C5 123.3(4) n
C1 N1 C3 121.8(4) n
C5 N1 C3 114.9(4) n
C2 N2 C7 123.7(4) n
C2 N2 C9 122.0(4) n
C7 N2 C9 114.2(4) n
N1 C1 S2 120.7(4) y
N1 C1 S1 120.3(4) y
S2 C1 S1 118.9(3) y
N2 C2 S4 120.7(3) y
N2 C2 S3 120.5(3) y
S4 C2 S3 118.8(3) y
N1 C3 C4 110.5(5) n
N1 C5 C6 112.7(5) n
N2 C7 C8 112.2(4) n
N2 C9 C10 112.6(5) n
C21 P1 C31 110.6(2) n
C21 P1 C41 107.8(2) n
C31 P1 C41 109.8(2) n
C21 P1 C11 111.7(2) n
C31 P1 C11 107.8(2) n
C41 P1 C11 109.1(2) n
C12 C11 C16 119.4(4) n
C12 C11 P1 122.1(3) n
C16 C11 P1 118.5(3) n
C11 C12 C13 119.2(5) n
C14 C13 C12 120.4(5) n
C15 C14 C13 120.7(5) n
C14 C15 C16 120.0(5) n
C15 C16 C11 120.2(5) n
C26 C21 C22 119.4(4) n
C26 C21 P1 121.9(4) n
C22 C21 P1 118.7(4) n
C23 C22 C21 120.3(5) n
C24 C23 C22 119.7(6) n
C25 C24 C23 120.4(5) n
C24 C25 C26 121.2(6) n
C25 C26 C21 118.9(5) n
C36 C31 C32 119.2(4) n
C36 C31 P1 121.1(4) n
C32 C31 P1 119.6(4) n
C33 C32 C31 121.3(5) n
C32 C33 C34 119.0(5) n
C35 C34 C33 120.5(5) n
C34 C35 C36 120.3(5) n
C31 C36 C35 119.7(5) n
C42 C41 C46 119.0(4) n
C42 C41 P1 122.0(4) n
C46 C41 P1 118.9(3) n
C43 C42 C41 119.8(5) n
C44 C43 C42 120.7(5) n
C45 C44 C43 119.9(5) n
C44 C45 C46 120.2(5) n
C45 C46 C41 120.4(5) n

loop_
_geom_bond_atom_site_label_1
_geom_bond_atom_site_label_2
_geom_bond_distance
_geom_bond_publ_flag
Cd1 Cl1 2.4619(12) y
Cd1 S1 2.5734(13) y
Cd1 S4 2.6155(14) y
Cd1 S3 2.6823(13) y
Cd1 S2 2.7313(13) y
S1 C1 1.719(5) y
S2 C1 1.718(5) y
S3 C2 1.722(4) y
S4 C2 1.716(4) y
N1 C1 1.343(6) y
N1 C5 1.460(6) n
N1 C3 1.471(6) n
N2 C2 1.327(5) y
N2 C7 1.463(6) n
N2 C9 1.476(6) n
C3 C4 1.481(8) n
C5 C6 1.491(8) n
C7 C8 1.506(7) n
C9 C10 1.497(7) n
P1 C21 1.783(4) n
P1 C31 1.786(4) n
P1 C41 1.788(4) n
P1 C11 1.793(4) n
C11 C12 1.379(6) n
C11 C16 1.385(6) n
C12 C13 1.388(7) n
C13 C14 1.360(7) n
C14 C15 1.353(7) n
C15 C16 1.376(7) n
C21 C26 1.387(6) n
C21 C22 1.389(6) n
C22 C23 1.378(7) n
C23 C24 1.370(8) n
C24 C25 1.355(8) n
C25 C26 1.385(7) n
C31 C36 1.379(6) n
C31 C32 1.383(6) n
C32 C33 1.370(7) n
C33 C34 1.380(7) n
C34 C35 1.369(7) n
C35 C36 1.384(7) n
C41 C42 1.384(6) n
C41 C46 1.387(6) n
C42 C43 1.382(7) n
C43 C44 1.377(7) n
C44 C45 1.362(7) n
C45 C46 1.385(6) n

loop_
_geom_torsion_atom_site_label_1
_geom_torsion_atom_site_label_2
_geom_torsion_atom_site_label_3
_geom_torsion_atom_site_label_4
_geom_torsion
_geom_torsion_publ_flag
Cl1 Cd1 S1 C1 -95.1(2) n
S4 Cd1 S1 C1 77.5(2) n
S3 Cd1 S1 C1 149.4(2) n
S2 Cd1 S1 C1 -5.0(2) n
Cl1 Cd1 S2 C1 123.1(2) n
S1 Cd1 S2 C1 5.0(2) n
S4 Cd1 S2 C1 -119.3(2) n
S3 Cd1 S2 C1 -68.3(2) n
Cl1 Cd1 S3 C2 110.71(15) n
S1 Cd1 S3 C2 -123.19(15) n
S4 Cd1 S3 C2 -1.32(14) n
S2 Cd1 S3 C2 -57.8(2) n
Cl1 Cd1 S4 C2 -94.87(15) n
S1 Cd1 S4 C2 92.17(15) n
S3 Cd1 S4 C2 1.33(14) n
S2 Cd1 S4 C2 159.63(15) n
C5 N1 C1 S2 1.8(7) n
C3 N1 C1 S2 178.5(4) n
C5 N1 C1 S1 -177.8(4) n
C3 N1 C1 S1 -1.1(6) n
Cd1 S2 C1 N1 172.5(4) n
Cd1 S2 C1 S1 -7.9(2) n
Cd1 S1 C1 N1 -172.0(4) n
Cd1 S1 C1 S2 8.4(3) n
C7 N2 C2 S4 -176.6(4) n
C9 N2 C2 S4 0.3(6) n
C7 N2 C2 S3 4.2(6) n
C9 N2 C2 S3 -178.9(4) n
Cd1 S4 C2 N2 178.6(4) n
Cd1 S4 C2 S3 -2.2(2) n
Cd1 S3 C2 N2 -178.6(4) n
Cd1 S3 C2 S4 2.1(2) n
C1 N1 C3 C4 -87.6(6) n
C5 N1 C3 C4 89.4(6) n
C1 N1 C5 C6 -102.3(6) n
C3 N1 C5 C6 80.8(6) n
C2 N2 C7 C8 92.7(6) n
C9 N2 C7 C8 -84.5(5) n
C2 N2 C9 C10 91.5(6) n
C7 N2 C9 C10 -91.4(5) n
C21 P1 C11 C12 -17.2(5) n
C31 P1 C11 C12 -138.8(4) n
C41 P1 C11 C12 101.9(4) n
C21 P1 C11 C16 165.9(4) n
C31 P1 C11 C16 44.2(5) n
C41 P1 C11 C16 -75.1(4) n
C16 C11 C12 C13 2.8(8) n
P1 C11 C12 C13 -174.2(4) n
C11 C12 C13 C14 -0.9(9) n
C12 C13 C14 C15 -0.8(10) n
C13 C14 C15 C16 0.7(10) n
C14 C15 C16 C11 1.2(9) n
C12 C11 C16 C15 -2.9(8) n
P1 C11 C16 C15 174.1(4) n
C31 P1 C21 C26 7.0(4) n
C41 P1 C21 C26 127.1(4) n
C11 P1 C21 C26 -113.1(4) n
C31 P1 C21 C22 -172.0(4) n
C41 P1 C21 C22 -52.0(4) n
C11 P1 C21 C22 67.9(4) n
C26 C21 C22 C23 1.3(7) n
P1 C21 C22 C23 -179.6(4) n
C21 C22 C23 C24 -1.5(8) n
C22 C23 C24 C25 0.2(9) n
C23 C24 C25 C26 1.3(9) n
C24 C25 C26 C21 -1.4(8) n
C22 C21 C26 C25 0.2(7) n
P1 C21 C26 C25 -178.9(4) n
C21 P1 C31 C36 106.8(4) n
C41 P1 C31 C36 -12.0(4) n
C11 P1 C31 C36 -130.8(4) n
C21 P1 C31 C32 -70.8(4) n
C41 P1 C31 C32 170.4(4) n
C11 P1 C31 C32 51.6(4) n
C36 C31 C32 C33 0.9(8) n
P1 C31 C32 C33 178.5(4) n
C31 C32 C33 C34 -1.2(8) n
C32 C33 C34 C35 1.6(8) n
C33 C34 C35 C36 -1.8(8) n
C32 C31 C36 C35 -1.0(7) n
P1 C31 C36 C35 -178.6(4) n
C34 C35 C36 C31 1.4(8) n
C21 P1 C41 C42 139.3(4) n
C31 P1 C41 C42 -100.3(4) n
C11 P1 C41 C42 17.8(4) n
C21 P1 C41 C46 -43.9(4) n
C31 P1 C41 C46 76.6(4) n
C11 P1 C41 C46 -165.4(3) n
C46 C41 C42 C43 -0.2(7) n
P1 C41 C42 C43 176.6(4) n
C41 C42 C43 C44 -0.2(8) n
C42 C43 C44 C45 0.9(8) n
C43 C44 C45 C46 -1.1(8) n
C44 C45 C46 C41 0.6(7) n
C42 C41 C46 C45 0.0(7) n
P1 C41 C46 C45 -176.9(3) n
